data_7032176
loop_
_publ_author_name
'Soobramoney, Lynette'
'Bala, Muhammad D.'
'Friedrich, Holger B.'

_publ_section_title
;
 Coordination chemistry of Co complexes containing tridentate SNS ligands
 and their application as catalysts for the oxidation of n-octane.
;
_journal_issue 42
_journal_name_full 'Dalton transactions (Cambridge, England : 2003)'
_journal_page_first 15968
_journal_page_last 15978
_journal_paper_doi 10.1039/c4dt01750a
_journal_volume 43
_journal_year 2014
_chemical_formula_sum 'C18 H26 Cl4 Co2 N2 S4'
_chemical_formula_weight 658.31
_chemical_name_systematic
;
 ?
;
_space_group_IT_number 2
_symmetry_cell_setting triclinic
_symmetry_space_group_name_Hall '-P 1'
_symmetry_space_group_name_H-M 'P -1'
_atom_sites_solution_hydrogens geom
_atom_sites_solution_primary direct
_atom_sites_solution_secondary difmap
_audit_creation_method SHELXL-97
_audit_update_record
;
2014-01-30 # Formatted by publCIF
;
_cell_angle_alpha 80.6050(10)
_cell_angle_beta 83.4030(10)
_cell_angle_gamma 69.8060(10)
_cell_formula_units_Z 1
_cell_length_a 7.5980(2)
_cell_length_b 8.4802(2)
_cell_length_c 10.5727(3)
_cell_measurement_reflns_used 5182
_cell_measurement_temperature 173(2)
_cell_measurement_theta_max 28.34
_cell_measurement_theta_min 2.58
_cell_volume 629.51(3)
_computing_cell_refinement 'Bruker SAINT'
_computing_data_collection 'Bruker APEX2'
_computing_molecular_graphics 'Bruker SHELXTL'
_computing_publication_material 'Bruker SHELXTL'
_computing_structure_refinement 'SHELXL-97 (Sheldrick, 2008)'
_computing_structure_solution 'SHELXS-97 (Sheldrick, 2008)'
_diffrn_ambient_temperature 173(2)
_diffrn_measured_fraction_theta_full 1.000
_diffrn_measured_fraction_theta_max 1.000
_diffrn_measurement_device_type 'Bruker APEX-II CCD'
_diffrn_measurement_method '\f and \w scans'
_diffrn_radiation_monochromator graphite
_diffrn_radiation_source 'fine-focus sealed tube'
_diffrn_radiation_type MoK\a
_diffrn_radiation_wavelength 0.71073
_diffrn_reflns_av_R_equivalents 0.0390
_diffrn_reflns_av_sigmaI/netI 0.0345
_diffrn_reflns_limit_h_max 10
_diffrn_reflns_limit_h_min -8
_diffrn_reflns_limit_k_max 11
_diffrn_reflns_limit_k_min -11
_diffrn_reflns_limit_l_max 13
_diffrn_reflns_limit_l_min -13
_diffrn_reflns_number 10432
_diffrn_reflns_theta_full 28.00
_diffrn_reflns_theta_max 28.00
_diffrn_reflns_theta_min 1.96
_diffrn_standards_number 0
_exptl_absorpt_coefficient_mu 2.085
_exptl_absorpt_correction_T_max 0.7363
_exptl_absorpt_correction_T_min 0.5448
_exptl_absorpt_correction_type integration
_exptl_absorpt_process_details 'Bruker (2005). SAINT+'
_exptl_crystal_colour blue
_exptl_crystal_density_diffrn 1.736
_exptl_crystal_density_method 'not measured'
_exptl_crystal_description prismic
_exptl_crystal_F_000 334
_exptl_crystal_size_max 0.53
_exptl_crystal_size_mid 0.27
_exptl_crystal_size_min 0.21
_refine_diff_density_max 0.405
_refine_diff_density_min -1.468
_refine_diff_density_rms 0.164
_refine_ls_extinction_method none
_refine_ls_goodness_of_fit_ref 1.123
_refine_ls_hydrogen_treatment constr
_refine_ls_matrix_type full
_refine_ls_number_parameters 138
_refine_ls_number_reflns 3035
_refine_ls_number_restraints 0
_refine_ls_restrained_S_all 1.123
_refine_ls_R_factor_all 0.0366
_refine_ls_R_factor_gt 0.0310
_refine_ls_shift/su_max 0.001
_refine_ls_shift/su_mean 0.000
_refine_ls_structure_factor_coef Fsqd
_refine_ls_weighting_details 'calc w=1/[\s^2^(Fo^2^)+(0.0422P)^2^+0.0000P] where P=(Fo^2^+2Fc^2^)/3'
_refine_ls_weighting_scheme calc
_refine_ls_wR_factor_gt 0.0773
_refine_ls_wR_factor_ref 0.0797
_reflns_number_gt 2591
_reflns_number_total 3035
_reflns_threshold_expression >2sigma(I)
_cod_data_source_file c4dt01750a2.cif
_cod_data_source_block 1
_cod_depositor_comments
;
The following automatic conversions were performed:

'_symmetry_cell_setting' value 'Triclinic' changed to 'triclinic'
according to
/usr/data/users/saulius/crontab/automatic-downloads/rss-feeds/RSC/lib/dictionaries/cif_core.dic
dictionary named 'cif_core.dic' version 2.4.2 from 2011-04-26.

Automatic conversion script
Id: cif_fix_values 2281 2013-09-26 08:29:07Z andrius 

 Adding full bibliography for 7032176--7032179.cif.
;
_cod_original_sg_symbol_H-M P-1
_cod_database_code 7032176

loop_
_symmetry_equiv_pos_as_xyz
'x, y, z'
'-x, -y, -z'

loop_
_atom_site_label
_atom_site_type_symbol
_atom_site_fract_x
_atom_site_fract_y
_atom_site_fract_z
_atom_site_U_iso_or_equiv
_atom_site_adp_type
_atom_site_occupancy
_atom_site_symmetry_multiplicity
_atom_site_calc_flag
_atom_site_refinement_flags
C1 C 0.3158(3) 0.9900(3) 0.3869(2) 0.0214(5) Uani 1 1 d .
H1A H 0.2231 1.1059 0.3763 0.026 Uiso 1 1 calc R
H1B H 0.3835 0.9778 0.4644 0.026 Uiso 1 1 calc R
C2 C 0.4553(3) 0.9715(2) 0.2718(2) 0.0174(4) Uani 1 1 d .
C3 C 0.4968(3) 1.1105(3) 0.2055(2) 0.0231(5) Uani 1 1 d .
H3 H 0.4321 1.2206 0.2285 0.028 Uiso 1 1 calc R
C4 C 0.6331(3) 1.0876(3) 0.1057(2) 0.0261(5) Uani 1 1 d .
H4 H 0.6641 1.1813 0.0594 0.031 Uiso 1 1 calc R
C5 C 0.7246(3) 0.9250(3) 0.0739(2) 0.0232(5) Uani 1 1 d .
H5 H 0.8203 0.9062 0.0063 0.028 Uiso 1 1 calc R
C6 C 0.6751(3) 0.7907(3) 0.14159(19) 0.0175(4) Uani 1 1 d .
C7 C 0.7642(3) 0.6148(3) 0.1038(2) 0.0231(5) Uani 1 1 d .
H7A H 0.8941 0.6015 0.0683 0.028 Uiso 1 1 calc R
H7B H 0.6936 0.6037 0.0346 0.028 Uiso 1 1 calc R
C8 C 0.0242(3) 0.9278(3) 0.2912(2) 0.0298(5) Uani 1 1 d .
H8A H -0.0491 1.0456 0.3021 0.045 Uiso 1 1 calc R
H8B H -0.0605 0.8615 0.2983 0.045 Uiso 1 1 calc R
H8C H 0.0918 0.9241 0.2064 0.045 Uiso 1 1 calc R
C9 C 0.9545(3) 0.4582(3) 0.3223(3) 0.0326(6) Uani 1 1 d .
H9A H 1.0716 0.4375 0.2679 0.049 Uiso 1 1 calc R
H9B H 0.9738 0.3728 0.3986 0.049 Uiso 1 1 calc R
H9C H 0.9171 0.5713 0.3487 0.049 Uiso 1 1 calc R
N1 N 0.5428(2) 0.8133(2) 0.23940(16) 0.0152(3) Uani 1 1 d .
S1 S 0.19025(7) 0.83983(6) 0.41370(5) 0.01816(13) Uani 1 1 d .
S2 S 0.77194(8) 0.44511(7) 0.23313(6) 0.02344(14) Uani 1 1 d .
Cl1 Cl 0.39790(7) 0.37042(6) 0.46649(5) 0.01922(12) Uani 1 1 d .
Cl2 Cl 0.32279(7) 0.58497(6) 0.15245(5) 0.02028(13) Uani 1 1 d .
Co1 Co 0.46332(4) 0.60639(3) 0.33404(3) 0.01365(9) Uani 1 1 d .

loop_
_atom_site_aniso_label
_atom_site_aniso_U_11
_atom_site_aniso_U_22
_atom_site_aniso_U_33
_atom_site_aniso_U_23
_atom_site_aniso_U_13
_atom_site_aniso_U_12
C1 0.0258(11) 0.0134(10) 0.0262(12) -0.0073(9) -0.0023(9) -0.0056(8)
C2 0.0221(10) 0.0138(10) 0.0188(10) -0.0007(8) -0.0081(8) -0.0076(8)
C3 0.0299(12) 0.0129(10) 0.0296(12) 0.0015(9) -0.0132(10) -0.0093(9)
C4 0.0374(13) 0.0225(12) 0.0244(12) 0.0087(9) -0.0122(10) -0.0196(10)
C5 0.0279(12) 0.0318(13) 0.0145(10) 0.0040(9) -0.0041(9) -0.0181(10)
C6 0.0216(10) 0.0198(11) 0.0136(10) 0.0005(8) -0.0053(8) -0.0100(9)
C7 0.0261(11) 0.0228(11) 0.0215(11) -0.0066(9) 0.0062(9) -0.0103(9)
C8 0.0261(12) 0.0238(12) 0.0375(14) -0.0034(10) -0.0128(11) -0.0028(10)
C9 0.0172(11) 0.0336(14) 0.0418(15) 0.0097(11) -0.0029(10) -0.0084(10)
N1 0.0190(8) 0.0129(8) 0.0144(8) -0.0009(7) -0.0033(7) -0.0058(7)
S1 0.0185(2) 0.0159(3) 0.0194(3) -0.0038(2) -0.0009(2) -0.0043(2)
S2 0.0208(3) 0.0142(3) 0.0338(3) -0.0049(2) 0.0059(2) -0.0056(2)
Cl1 0.0268(3) 0.0175(3) 0.0173(3) 0.00218(19) -0.0073(2) -0.0125(2)
Cl2 0.0294(3) 0.0211(3) 0.0147(2) -0.0021(2) -0.0025(2) -0.0136(2)
Co1 0.01641(15) 0.01116(15) 0.01413(16) -0.00089(11) -0.00152(11) -0.00572(11)

loop_
_atom_type_symbol
_atom_type_description
_atom_type_scat_dispersion_real
_atom_type_scat_dispersion_imag
_atom_type_scat_source
C C 0.0033 0.0016 'International Tables Vol C Tables 4.2.6.8 and 6.1.1.4'
H H 0.0000 0.0000 'International Tables Vol C Tables 4.2.6.8 and 6.1.1.4'
N N 0.0061 0.0033 'International Tables Vol C Tables 4.2.6.8 and 6.1.1.4'
S S 0.1246 0.1234 'International Tables Vol C Tables 4.2.6.8 and 6.1.1.4'
Cl Cl 0.1484 0.1585 'International Tables Vol C Tables 4.2.6.8 and 6.1.1.4'
Co Co 0.3494 0.9721 'International Tables Vol C Tables 4.2.6.8 and 6.1.1.4'

loop_
_geom_angle_atom_site_label_1
_geom_angle_atom_site_label_2
_geom_angle_atom_site_label_3
_geom_angle
_geom_angle_site_symmetry_3
C2 C1 S1 115.09(14) .
C2 C1 H1A 108.5 .
S1 C1 H1A 108.5 .
C2 C1 H1B 108.5 .
S1 C1 H1B 108.5 .
H1A C1 H1B 107.5 .
N1 C2 C3 121.6(2) .
N1 C2 C1 117.46(18) .
C3 C2 C1 120.86(19) .
C4 C3 C2 119.3(2) .
C4 C3 H3 120.3 .
C2 C3 H3 120.3 .
C3 C4 C5 118.9(2) .
C3 C4 H4 120.5 .
C5 C4 H4 120.5 .
C6 C5 C4 119.4(2) .
C6 C5 H5 120.3 .
C4 C5 H5 120.3 .
N1 C6 C5 121.50(19) .
N1 C6 C7 118.03(18) .
C5 C6 C7 120.44(19) .
C6 C7 S2 114.70(15) .
C6 C7 H7A 108.6 .
S2 C7 H7A 108.6 .
C6 C7 H7B 108.6 .
S2 C7 H7B 108.6 .
H7A C7 H7B 107.6 .
S1 C8 H8A 109.5 .
S1 C8 H8B 109.5 .
H8A C8 H8B 109.5 .
S1 C8 H8C 109.5 .
H8A C8 H8C 109.5 .
H8B C8 H8C 109.5 .
S2 C9 H9A 109.5 .
S2 C9 H9B 109.5 .
H9A C9 H9B 109.5 .
S2 C9 H9C 109.5 .
H9A C9 H9C 109.5 .
H9B C9 H9C 109.5 .
C6 N1 C2 119.13(17) .
C6 N1 Co1 120.03(13) .
C2 N1 Co1 120.76(14) .
C8 S1 C1 100.64(11) .
C8 S1 Co1 109.19(8) .
C1 S1 Co1 93.62(7) .
C7 S2 C9 99.73(11) .
C7 S2 Co1 93.04(7) .
C9 S2 Co1 107.92(9) .
Co1 Cl1 Co1 96.390(19) 2_666
N1 Co1 Cl2 92.96(5) .
N1 Co1 Cl1 171.92(5) .
Cl2 Co1 Cl1 95.052(19) .
N1 Co1 S2 81.33(5) .
Cl2 Co1 S2 87.82(2) .
Cl1 Co1 S2 97.98(2) .
N1 Co1 S1 81.84(5) .
Cl2 Co1 S1 96.342(19) .
Cl1 Co1 S1 98.22(2) .
S2 Co1 S1 162.85(2) .
N1 Co1 Cl1 88.41(5) 2_666
Cl2 Co1 Cl1 177.78(2) 2_666
Cl1 Co1 Cl1 83.610(19) 2_666
S2 Co1 Cl1 94.11(2) 2_666
S1 Co1 Cl1 82.124(18) 2_666

loop_
_geom_bond_atom_site_label_1
_geom_bond_atom_site_label_2
_geom_bond_distance
_geom_bond_site_symmetry_2
C1 C2 1.510(3) .
C1 S1 1.808(2) .
C1 H1A 0.9900 .
C1 H1B 0.9900 .
C2 N1 1.357(2) .
C2 C3 1.384(3) .
C3 C4 1.378(3) .
C3 H3 0.9500 .
C4 C5 1.390(3) .
C4 H4 0.9500 .
C5 C6 1.385(3) .
C5 H5 0.9500 .
C6 N1 1.345(3) .
C6 C7 1.510(3) .
C7 S2 1.806(2) .
C7 H7A 0.9900 .
C7 H7B 0.9900 .
C8 S1 1.799(2) .
C8 H8A 0.9800 .
C8 H8B 0.9800 .
C8 H8C 0.9800 .
C9 S2 1.807(2) .
C9 H9A 0.9800 .
C9 H9B 0.9800 .
C9 H9C 0.9800 .
N1 Co1 2.1131(17) .
S1 Co1 2.4980(5) .
S2 Co1 2.4889(6) .
Cl1 Co1 2.4133(6) .
Cl1 Co1 2.5274(5) 2_666
Cl2 Co1 2.3618(5) .
Co1 Cl1 2.5274(5) 2_666

loop_
_geom_torsion_atom_site_label_1
_geom_torsion_atom_site_label_2
_geom_torsion_atom_site_label_3
_geom_torsion_atom_site_label_4
_geom_torsion
_geom_torsion_site_symmetry_1
_geom_torsion_site_symmetry_4
S1 C1 C2 N1 -31.9(2) . .
S1 C1 C2 C3 150.59(17) . .
N1 C2 C3 C4 -1.3(3) . .
C1 C2 C3 C4 176.1(2) . .
C2 C3 C4 C5 0.4(3) . .
C3 C4 C5 C6 0.9(3) . .
C4 C5 C6 N1 -1.3(3) . .
C4 C5 C6 C7 176.36(19) . .
N1 C6 C7 S2 -28.8(2) . .
C5 C6 C7 S2 153.47(16) . .
C5 C6 N1 C2 0.4(3) . .
C7 C6 N1 C2 -177.37(17) . .
C5 C6 N1 Co1 177.15(14) . .
C7 C6 N1 Co1 -0.6(2) . .
C3 C2 N1 C6 1.0(3) . .
C1 C2 N1 C6 -176.54(18) . .
C3 C2 N1 Co1 -175.77(15) . .
C1 C2 N1 Co1 6.7(2) . .
C2 C1 S1 C8 -76.11(18) . .
C2 C1 S1 Co1 34.19(16) . .
C6 C7 S2 C9 -73.06(18) . .
C6 C7 S2 Co1 35.71(16) . .
C6 N1 Co1 Cl2 -67.93(15) . .
C2 N1 Co1 Cl2 108.78(14) . .
C6 N1 Co1 S2 19.40(14) . .
C2 N1 Co1 S2 -163.89(15) . .
C6 N1 Co1 S1 -163.92(15) . .
C2 N1 Co1 S1 12.79(14) . .
C6 N1 Co1 Cl1 113.81(15) . 2_666
C2 N1 Co1 Cl1 -69.48(14) . 2_666
Co1 Cl1 Co1 Cl2 -178.23(2) 2_666 .
Co1 Cl1 Co1 S2 93.28(2) 2_666 .
Co1 Cl1 Co1 S1 -81.06(2) 2_666 .
Co1 Cl1 Co1 Cl1 0.0 2_666 2_666
C7 S2 Co1 N1 -26.31(9) . .
C9 S2 Co1 N1 74.94(9) . .
C7 S2 Co1 Cl2 67.03(8) . .
C9 S2 Co1 Cl2 168.28(8) . .
C7 S2 Co1 Cl1 161.82(8) . .
C9 S2 Co1 Cl1 -96.92(8) . .
C7 S2 Co1 S1 -37.52(11) . .
C9 S2 Co1 S1 63.73(12) . .
C7 S2 Co1 Cl1 -114.06(8) . 2_666
C9 S2 Co1 Cl1 -12.81(9) . 2_666
C8 S1 Co1 N1 79.96(10) . .
C1 S1 Co1 N1 -22.62(9) . .
C8 S1 Co1 Cl2 -12.13(9) . .
C1 S1 Co1 Cl2 -114.72(8) . .
C8 S1 Co1 Cl1 -108.19(9) . .
C1 S1 Co1 Cl1 149.22(7) . .
C8 S1 Co1 S2 91.17(11) . .
C1 S1 Co1 S2 -11.42(11) . .
C8 S1 Co1 Cl1 169.48(9) . 2_666
C1 S1 Co1 Cl1 66.89(8) . 2_666
